data_7227286
loop_
_publ_author_name
'Albright, Emily'
'Cann, Jonathan'
'Decken, Andreas'
'Eisler, Sara'

_publ_section_title
;
 Halogen&#x22EF;halogen interactions in diiodo-xylenes
;
_journal_issue 7
_journal_name_full CrystEngComm
_journal_page_first 1024
_journal_paper_doi 10.1039/C6CE02339H
_journal_volume 19
_journal_year 2017
_chemical_formula_moiety 'C8 H8 I2'
_chemical_formula_sum 'C8 H8 I2'
_chemical_formula_weight 357.94
_space_group_crystal_system monoclinic
_space_group_IT_number 14
_space_group_name_Hall '-P 2yn'
_space_group_name_H-M_alt 'P 1 21/n 1'
_symmetry_space_group_name_Hall '-P 2yn'
_symmetry_space_group_name_H-M 'P 1 21/n 1'
_atom_sites_solution_hydrogens geom
_atom_sites_solution_primary direct
_atom_sites_solution_secondary difmap
_audit_creation_method SHELXL-2013
_audit_update_record
;
2016-10-18 deposited with the CCDC.
2016-12-19 downloaded from the CCDC.
;
_cell_angle_alpha 90.00
_cell_angle_beta 101.2350(10)
_cell_angle_gamma 90.00
_cell_formula_units_Z 12
_cell_length_a 7.2216(7)
_cell_length_b 22.988(2)
_cell_length_c 17.6581(19)
_cell_measurement_reflns_used 5938
_cell_measurement_temperature 213(2)
_cell_measurement_theta_max 28.37
_cell_measurement_theta_min 2.51
_cell_volume 2875.2(5)
_computing_cell_refinement 'Bruker SMART'
_computing_data_collection 'Bruker SMART'
_computing_data_reduction 'Bruker SAINT'
_computing_molecular_graphics 'Bruker SHELXTL (Sheldrick, 2008)'
_computing_publication_material 'Bruker SHELXTL (Sheldrick, 2008)'
_computing_structure_refinement 'SHELXL-2013 (Sheldrick, 2013)'
_computing_structure_solution 'SHELXS-97 (Sheldrick, 2008)'
_diffrn_ambient_temperature 213(2)
_diffrn_measured_fraction_theta_full 0.999
_diffrn_measured_fraction_theta_max 0.961
_diffrn_measurement_device_type 'Bruker AXS SMART1000/P4'
_diffrn_measurement_method '\f and \w scans'
_diffrn_radiation_monochromator graphite
_diffrn_radiation_probe x-ray
_diffrn_radiation_type MoK\a
_diffrn_radiation_wavelength 0.71073
_diffrn_reflns_av_R_equivalents 0.0456
_diffrn_reflns_av_sigmaI/netI 0.0377
_diffrn_reflns_Laue_measured_fraction_full 0.999
_diffrn_reflns_Laue_measured_fraction_max 0.961
_diffrn_reflns_limit_h_max 9
_diffrn_reflns_limit_h_min -8
_diffrn_reflns_limit_k_max 29
_diffrn_reflns_limit_k_min -29
_diffrn_reflns_limit_l_max 22
_diffrn_reflns_limit_l_min -22
_diffrn_reflns_number 19591
_diffrn_reflns_point_group_measured_fraction_full 0.999
_diffrn_reflns_point_group_measured_fraction_max 0.961
_diffrn_reflns_theta_full 25.000
_diffrn_reflns_theta_max 27.496
_diffrn_reflns_theta_min 1.472
_diffrn_source 'fine-focus sealed tube'
_diffrn_source_type K760
_diffrn_standards_decay_% 0
_diffrn_standards_interval_count 0
_diffrn_standards_interval_time 0
_diffrn_standards_number 0
_exptl_absorpt_coefficient_mu 6.493
_exptl_absorpt_correction_T_max 0.2096
_exptl_absorpt_correction_T_min 0.1397
_exptl_absorpt_correction_type multi-scan
_exptl_absorpt_process_details 'SADABS (Sheldrick, 2008)'
_exptl_crystal_colour colourless
_exptl_crystal_density_diffrn 2.481
_exptl_crystal_density_method 'not measured'
_exptl_crystal_description parallelpiped
_exptl_crystal_F_000 1944
_exptl_crystal_recrystallization_method EtOH
_exptl_crystal_size_max 0.50
_exptl_crystal_size_mid 0.40
_exptl_crystal_size_min 0.35
_refine_diff_density_max 1.082
_refine_diff_density_min -1.499
_refine_diff_density_rms 0.134
_refine_ls_extinction_coef 0.01173(18)
_refine_ls_extinction_expression Fc^*^=kFc[1+0.001xFc^2^\l^3^/sin(2\q)]^-1/4^
_refine_ls_extinction_method SHELXL
_refine_ls_goodness_of_fit_ref 1.083
_refine_ls_hydrogen_treatment constr
_refine_ls_matrix_type full
_refine_ls_number_parameters 278
_refine_ls_number_reflns 6346
_refine_ls_number_restraints 0
_refine_ls_restrained_S_all 1.083
_refine_ls_R_factor_all 0.0342
_refine_ls_R_factor_gt 0.0279
_refine_ls_shift/su_max 0.002
_refine_ls_shift/su_mean 0.000
_refine_ls_structure_factor_coef Fsqd
_refine_ls_weighting_details 'calc w=1/[\s^2^(Fo^2^)+(0.0246P)^2^+3.5687P] where P=(Fo^2^+2Fc^2^)/3'
_refine_ls_weighting_scheme calc
_refine_ls_wR_factor_gt 0.0663
_refine_ls_wR_factor_ref 0.0707
_reflns_Friedel_coverage 0.000
_reflns_number_gt 5518
_reflns_number_total 6346
_reflns_threshold_expression 'I > 2\s(I)'
_cod_data_source_file c6ce02339h2.cif
_cod_data_source_block se151077
_cod_depositor_comments 'Adding full bibliography for 7227284--7227287.cif.'
_cod_original_cell_volume 2875.3(5)
_cod_database_code 7227286
_shelx_space_group_comment
;
The symmetry employed for this shelxl refinement is uniquely defined
by the following loop, which should always be used as a source of
symmetry information in preference to the above space-group names.
They are only intended as comments.
;
_shelxl_version_number 2013-2

loop_
_space_group_symop_operation_xyz
'x, y, z'
'-x+1/2, y+1/2, -z+1/2'
'-x, -y, -z'
'x-1/2, -y-1/2, z-1/2'

loop_
_atom_site_label
_atom_site_type_symbol
_atom_site_fract_x
_atom_site_fract_y
_atom_site_fract_z
_atom_site_U_iso_or_equiv
_atom_site_adp_type
_atom_site_occupancy
_atom_site_site_symmetry_order
_atom_site_calc_flag
_atom_site_refinement_flags_posn
_atom_site_refinement_flags_adp
C1 C 0.7009(5) 0.1794(2) 0.6730(2) 0.0421(9) Uani 1 1 d . .
C2 C 0.6592(5) 0.17202(17) 0.5932(2) 0.0345(8) Uani 1 1 d . .
C3 C 0.6300(5) 0.21995(17) 0.5435(2) 0.0345(8) Uani 1 1 d . .
C4 C 0.6391(5) 0.27637(17) 0.5722(3) 0.0396(9) Uani 1 1 d . .
C5 C 0.6784(6) 0.28339(19) 0.6518(3) 0.0477(11) Uani 1 1 d . .
H5 H 0.6838 0.3211 0.6727 0.057 Uiso 1 1 calc R U
C6 C 0.7095(5) 0.2364(2) 0.7004(3) 0.0485(10) Uani 1 1 d . .
H6 H 0.7376 0.2428 0.7540 0.058 Uiso 1 1 calc R U
C7 C 0.7369(7) 0.1296(3) 0.7293(3) 0.0612(13) Uani 1 1 d . .
H7A H 0.7896 0.1444 0.7804 0.092 Uiso 1 1 calc R U
H7B H 0.8251 0.1026 0.7133 0.092 Uiso 1 1 calc R U
H7C H 0.6190 0.1097 0.7304 0.092 Uiso 1 1 calc R U
C8 C 0.6107(6) 0.3297(2) 0.5209(3) 0.0571(12) Uani 1 1 d . .
H8A H 0.7087 0.3312 0.4904 0.086 Uiso 1 1 calc R U
H8B H 0.6169 0.3643 0.5526 0.086 Uiso 1 1 calc R U
H8C H 0.4881 0.3276 0.4867 0.086 Uiso 1 1 calc R U
C9 C 0.1025(5) 0.27856(16) 0.4928(2) 0.0326(8) Uani 1 1 d . .
C10 C 0.1346(4) 0.31240(15) 0.5595(2) 0.0289(7) Uani 1 1 d . .
C11 C 0.1735(4) 0.28686(15) 0.6324(2) 0.0280(7) Uani 1 1 d . .
C12 C 0.1777(5) 0.22650(16) 0.6414(2) 0.0330(8) Uani 1 1 d . .
C13 C 0.1439(5) 0.19295(16) 0.5742(2) 0.0374(8) Uani 1 1 d . .
H13 H 0.1460 0.1522 0.5781 0.045 Uiso 1 1 calc R U
C14 C 0.1078(5) 0.21832(17) 0.5025(2) 0.0371(8) Uani 1 1 d . .
H14 H 0.0859 0.1944 0.4586 0.044 Uiso 1 1 calc R U
C15 C 0.0626(6) 0.3033(2) 0.4127(2) 0.0490(10) Uani 1 1 d . .
H15A H -0.0556 0.3246 0.4046 0.074 Uiso 1 1 calc R U
H15B H 0.0535 0.2720 0.3754 0.074 Uiso 1 1 calc R U
H15C H 0.1640 0.3294 0.4064 0.074 Uiso 1 1 calc R U
C16 C 0.2183(6) 0.1961(2) 0.7183(3) 0.0505(11) Uani 1 1 d . .
H16A H 0.3451 0.2056 0.7450 0.076 Uiso 1 1 calc R U
H16B H 0.2079 0.1544 0.7104 0.076 Uiso 1 1 calc R U
H16C H 0.1282 0.2086 0.7491 0.076 Uiso 1 1 calc R U
C17 C 0.6169(6) 0.48315(17) 0.6846(2) 0.0400(9) Uani 1 1 d . .
C18 C 0.4657(5) 0.50095(14) 0.7178(2) 0.0334(8) Uani 1 1 d . .
C19 C 0.4529(5) 0.48529(15) 0.7923(2) 0.0321(7) Uani 1 1 d . .
C20 C 0.5913(5) 0.45035(16) 0.8368(2) 0.0369(8) Uani 1 1 d . .
C21 C 0.7389(5) 0.43261(18) 0.8034(3) 0.0449(10) Uani 1 1 d . .
H21 H 0.8336 0.4089 0.8319 0.054 Uiso 1 1 calc R U
C22 C 0.7520(6) 0.44871(19) 0.7293(3) 0.0455(10) Uani 1 1 d . .
H22 H 0.8555 0.4359 0.7088 0.055 Uiso 1 1 calc R U
C23 C 0.6408(8) 0.4997(2) 0.6044(3) 0.0602(12) Uani 1 1 d . .
H23A H 0.6501 0.5417 0.6009 0.090 Uiso 1 1 calc R U
H23B H 0.5327 0.4862 0.5670 0.090 Uiso 1 1 calc R U
H23C H 0.7548 0.4820 0.5937 0.090 Uiso 1 1 calc R U
C24 C 0.5845(6) 0.4326(2) 0.9182(3) 0.0510(11) Uani 1 1 d . .
H24A H 0.6925 0.4082 0.9383 0.076 Uiso 1 1 calc R U
H24B H 0.4691 0.4111 0.9186 0.076 Uiso 1 1 calc R U
H24C H 0.5875 0.4670 0.9502 0.076 Uiso 1 1 calc R U
I1 I 0.64989(5) 0.08643(2) 0.55035(2) 0.05674(10) Uani 1 1 d . .
I2 I 0.57759(4) 0.20849(2) 0.42296(2) 0.05279(10) Uani 1 1 d . .
I3 I 0.12556(4) 0.40357(2) 0.54743(2) 0.04853(10) Uani 1 1 d . .
I4 I 0.23041(4) 0.33792(2) 0.73309(2) 0.05266(10) Uani 1 1 d . .
I5 I 0.25661(4) 0.55272(2) 0.64844(2) 0.04961(10) Uani 1 1 d . .
I6 I 0.22878(4) 0.51404(2) 0.84347(2) 0.04888(9) Uani 1 1 d . .

loop_
_atom_site_aniso_label
_atom_site_aniso_U_11
_atom_site_aniso_U_22
_atom_site_aniso_U_33
_atom_site_aniso_U_23
_atom_site_aniso_U_13
_atom_site_aniso_U_12
C1 0.0304(17) 0.063(3) 0.033(2) 0.0029(19) 0.0077(16) 0.0029(17)
C2 0.0285(15) 0.0422(19) 0.034(2) -0.0034(16) 0.0084(14) 0.0027(14)
C3 0.0258(15) 0.048(2) 0.031(2) -0.0008(16) 0.0071(14) -0.0017(14)
C4 0.0262(16) 0.042(2) 0.051(3) 0.0031(18) 0.0094(16) -0.0021(14)
C5 0.039(2) 0.050(2) 0.055(3) -0.019(2) 0.014(2) -0.0051(17)
C6 0.0379(19) 0.074(3) 0.034(2) -0.012(2) 0.0090(17) -0.005(2)
C7 0.059(3) 0.082(4) 0.042(3) 0.019(3) 0.011(2) 0.006(2)
C8 0.045(2) 0.048(2) 0.080(4) 0.013(2) 0.016(2) 0.0011(19)
C9 0.0280(15) 0.045(2) 0.0233(18) 0.0026(15) 0.0019(14) 0.0022(14)
C10 0.0258(14) 0.0296(16) 0.0321(19) 0.0033(14) 0.0078(13) 0.0003(12)
C11 0.0263(15) 0.0356(18) 0.0216(17) -0.0031(13) 0.0034(13) -0.0020(13)
C12 0.0265(15) 0.0411(19) 0.031(2) 0.0093(16) 0.0043(14) 0.0004(13)
C13 0.0368(17) 0.0290(17) 0.046(2) -0.0003(16) 0.0070(16) 0.0001(14)
C14 0.0366(18) 0.042(2) 0.031(2) -0.0090(16) 0.0019(16) -0.0009(15)
C15 0.053(2) 0.070(3) 0.023(2) 0.006(2) 0.0040(18) 0.008(2)
C16 0.051(2) 0.059(3) 0.042(2) 0.024(2) 0.0093(19) 0.005(2)
C17 0.045(2) 0.0372(19) 0.037(2) -0.0043(17) 0.0079(17) -0.0064(16)
C18 0.0382(17) 0.0256(16) 0.033(2) -0.0001(14) -0.0011(15) -0.0018(13)
C19 0.0318(16) 0.0274(16) 0.036(2) -0.0020(14) 0.0024(15) -0.0019(13)
C20 0.0388(18) 0.0315(18) 0.037(2) 0.0042(15) -0.0012(16) -0.0018(14)
C21 0.0386(19) 0.038(2) 0.052(3) 0.0014(18) -0.0079(18) 0.0077(16)
C22 0.0397(19) 0.047(2) 0.050(3) -0.007(2) 0.0097(19) 0.0035(17)
C23 0.073(3) 0.070(3) 0.041(3) 0.006(2) 0.020(2) 0.000(3)
C24 0.059(3) 0.048(2) 0.041(2) 0.013(2) -0.001(2) -0.001(2)
I1 0.06371(19) 0.04192(16) 0.0693(2) -0.00596(14) 0.02457(16) 0.00037(12)
I2 0.04942(16) 0.0777(2) 0.03008(16) 0.00293(13) 0.00495(12) -0.00837(13)
I3 0.05100(16) 0.03150(14) 0.0646(2) 0.00904(12) 0.01512(14) 0.00167(10)
I4 0.06014(18) 0.06298(19) 0.03323(16) -0.01782(13) 0.00505(13) -0.00328(14)
I5 0.06156(17) 0.03535(14) 0.04366(18) 0.00289(11) -0.01010(13) 0.01146(11)
I6 0.04469(15) 0.05069(17) 0.0539(2) 0.00063(13) 0.01627(13) 0.00409(11)

loop_
_atom_type_symbol
_atom_type_description
_atom_type_scat_dispersion_real
_atom_type_scat_dispersion_imag
_atom_type_scat_source
C C 0.0033 0.0016 'International Tables Vol C Tables 4.2.6.8 and 6.1.1.4'
H H 0.0000 0.0000 'International Tables Vol C Tables 4.2.6.8 and 6.1.1.4'
I I -0.4742 1.8119 'International Tables Vol C Tables 4.2.6.8 and 6.1.1.4'

loop_
_geom_angle_atom_site_label_1
_geom_angle_atom_site_label_2
_geom_angle_atom_site_label_3
_geom_angle
C2 C1 C6 116.8(4)
C2 C1 C7 123.5(4)
C6 C1 C7 119.7(4)
C1 C2 C3 121.0(4)
C1 C2 I1 117.5(3)
C3 C2 I1 121.4(3)
C4 C3 C2 121.0(4)
C4 C3 I2 118.2(3)
C2 C3 I2 120.7(3)
C5 C4 C3 117.6(4)
C5 C4 C8 119.3(4)
C3 C4 C8 123.1(4)
C6 C5 C4 121.3(4)
C6 C5 H5 119.4
C4 C5 H5 119.4
C5 C6 C1 122.2(4)
C5 C6 H6 118.9
C1 C6 H6 118.9
C1 C7 H7A 109.5
C1 C7 H7B 109.5
H7A C7 H7B 109.5
C1 C7 H7C 109.5
H7A C7 H7C 109.5
H7B C7 H7C 109.5
C4 C8 H8A 109.5
C4 C8 H8B 109.5
H8A C8 H8B 109.5
C4 C8 H8C 109.5
H8A C8 H8C 109.5
H8B C8 H8C 109.5
C10 C9 C14 117.0(3)
C10 C9 C15 123.7(4)
C14 C9 C15 119.3(4)
C11 C10 C9 121.1(3)
C11 C10 I3 120.6(3)
C9 C10 I3 118.2(3)
C10 C11 C12 121.3(3)
C10 C11 I4 121.1(2)
C12 C11 I4 117.5(3)
C11 C12 C13 117.1(3)
C11 C12 C16 124.1(4)
C13 C12 C16 118.8(4)
C14 C13 C12 121.3(3)
C14 C13 H13 119.3
C12 C13 H13 119.3
C13 C14 C9 122.1(4)
C13 C14 H14 118.9
C9 C14 H14 118.9
C9 C15 H15A 109.5
C9 C15 H15B 109.5
H15A C15 H15B 109.5
C9 C15 H15C 109.5
H15A C15 H15C 109.5
H15B C15 H15C 109.5
C12 C16 H16A 109.5
C12 C16 H16B 109.5
H16A C16 H16B 109.5
C12 C16 H16C 109.5
H16A C16 H16C 109.5
H16B C16 H16C 109.5
C22 C17 C18 116.9(4)
C22 C17 C23 119.0(4)
C18 C17 C23 124.1(4)
C19 C18 C17 121.6(3)
C19 C18 I5 121.6(3)
C17 C18 I5 116.8(3)
C18 C19 C20 120.7(3)
C18 C19 I6 121.7(3)
C20 C19 I6 117.6(3)
C21 C20 C19 117.3(4)
C21 C20 C24 120.0(4)
C19 C20 C24 122.7(4)
C20 C21 C22 121.8(4)
C20 C21 H21 119.1
C22 C21 H21 119.1
C17 C22 C21 121.7(4)
C17 C22 H22 119.2
C21 C22 H22 119.2
C17 C23 H23A 109.5
C17 C23 H23B 109.5
H23A C23 H23B 109.5
C17 C23 H23C 109.5
H23A C23 H23C 109.5
H23B C23 H23C 109.5
C20 C24 H24A 109.5
C20 C24 H24B 109.5
H24A C24 H24B 109.5
C20 C24 H24C 109.5
H24A C24 H24C 109.5
H24B C24 H24C 109.5

loop_
_geom_bond_atom_site_label_1
_geom_bond_atom_site_label_2
_geom_bond_distance
C1 C2 1.393(5)
C1 C6 1.395(7)
C1 C7 1.505(6)
C2 C3 1.399(5)
C2 I1 2.104(4)
C3 C4 1.390(6)
C3 I2 2.104(4)
C4 C5 1.388(6)
C4 C8 1.514(6)
C5 C6 1.371(7)
C5 H5 0.9400
C6 H6 0.9400
C7 H7A 0.9700
C7 H7B 0.9700
C7 H7C 0.9700
C8 H8A 0.9700
C8 H8B 0.9700
C8 H8C 0.9700
C9 C10 1.393(5)
C9 C14 1.395(5)
C9 C15 1.499(5)
C10 C11 1.392(5)
C10 I3 2.106(3)
C11 C12 1.396(5)
C11 I4 2.103(3)
C12 C13 1.397(6)
C12 C16 1.505(5)
C13 C14 1.371(6)
C13 H13 0.9400
C14 H14 0.9400
C15 H15A 0.9700
C15 H15B 0.9700
C15 H15C 0.9700
C16 H16A 0.9700
C16 H16B 0.9700
C16 H16C 0.9700
C17 C22 1.378(6)
C17 C18 1.397(5)
C17 C23 1.510(6)
C18 C19 1.385(5)
C18 I5 2.115(3)
C19 C20 1.398(5)
C19 I6 2.108(4)
C20 C21 1.376(6)
C20 C24 1.504(6)
C21 C22 1.382(6)
C21 H21 0.9400
C22 H22 0.9400
C23 H23A 0.9700
C23 H23B 0.9700
C23 H23C 0.9700
C24 H24A 0.9700
C24 H24B 0.9700
C24 H24C 0.9700
